data_7054974
loop_
_publ_author_name
'\.Ikiz, Mesut'
'\.Ispir, Esin'
'Aytar, Emine'
'Ulusoy, Mahmut'
'Karabu\(ga, \,Semistan'
'Aslanta\,s, Mehmet'
'\,Celik, \"Omer'

_publ_section_title
;
 Chemical fixation of CO2into cyclic carbonates by azo-containing Schiff
 base metal complexes
;
_journal_issue 10
_journal_name_full 'New J. Chem.'
_journal_page_first 7786
_journal_paper_doi 10.1039/C5NJ00571J
_journal_volume 39
_journal_year 2015
_chemical_formula_moiety 'C38 H26 Br2 N6 O2 Zn'
_chemical_formula_sum 'C38 H26 Br2 N6 O2 Zn'
_chemical_formula_weight 823.34
_chemical_name_systematic
;
 ?
;
_space_group_IT_number 15
_symmetry_cell_setting monoclinic
_symmetry_space_group_name_Hall '-C 2yc'
_symmetry_space_group_name_H-M 'C 1 2/c 1'
_atom_sites_solution_hydrogens geom
_atom_sites_solution_primary direct
_atom_sites_solution_secondary difmap
_audit_creation_method SHELXL-97
_audit_update_record
;
2015-06-04 deposited with the CCDC.
2015-07-02 downloaded from the CCDC.
;
_cell_angle_alpha 90.00
_cell_angle_beta 105.3030(10)
_cell_angle_gamma 90.00
_cell_formula_units_Z 4
_cell_length_a 34.9897(7)
_cell_length_b 8.3586(2)
_cell_length_c 11.8489(3)
_cell_measurement_reflns_used 4951
_cell_measurement_temperature 296(2)
_cell_measurement_theta_max 30.3
_cell_measurement_theta_min 2.4
_cell_volume 3342.52(14)
_computing_cell_refinement 'SAINT (Bruker, 2007)'
_computing_data_collection 'APEX2 (Bruker, 2007)'
_computing_data_reduction 'SAINT (Bruker, 2007)'
_computing_molecular_graphics 'Ortep-3 for Windows (Farrugia, 1997)'
_computing_publication_material 'WinGX publication routines (Farrugia, 1999)'
_computing_structure_refinement 'SHELXL-97 (Sheldrick, 1997)'
_computing_structure_solution 'SHELXS-97 (Sheldrick, 1997)'
_diffrn_ambient_temperature 296(2)
_diffrn_measured_fraction_theta_full 0.990
_diffrn_measured_fraction_theta_max 0.990
_diffrn_measurement_device_type multi-scan
_diffrn_measurement_method '\f and \w scans'
_diffrn_radiation_monochromator graphite
_diffrn_radiation_source 'fine-focus sealed tube'
_diffrn_radiation_type MoK\a
_diffrn_radiation_wavelength 0.71073
_diffrn_reflns_av_R_equivalents 0.0322
_diffrn_reflns_av_sigmaI/netI 0.0348
_diffrn_reflns_limit_h_max 47
_diffrn_reflns_limit_h_min -49
_diffrn_reflns_limit_k_max 11
_diffrn_reflns_limit_k_min -11
_diffrn_reflns_limit_l_max 16
_diffrn_reflns_limit_l_min -16
_diffrn_reflns_number 19157
_diffrn_reflns_reduction_process 'Lp corrections applied'
_diffrn_reflns_theta_full 30.27
_diffrn_reflns_theta_max 30.27
_diffrn_reflns_theta_min 2.41
_diffrn_standards_decay_% 0
_diffrn_standards_interval_time 0
_diffrn_standards_number 0
_exptl_absorpt_coefficient_mu 3.171
_exptl_absorpt_correction_T_max 0.7422
_exptl_absorpt_correction_T_min 0.3295
_exptl_absorpt_correction_type multi-scan
_exptl_absorpt_process_details '(Blessing, 1995)'
_exptl_crystal_colour orange
_exptl_crystal_density_diffrn 1.637
_exptl_crystal_density_method 'not measured'
_exptl_crystal_description plate
_exptl_crystal_F_000 1648
_exptl_crystal_size_max 0.45
_exptl_crystal_size_mid 0.25
_exptl_crystal_size_min 0.10
_refine_diff_density_max 0.658
_refine_diff_density_min -0.517
_refine_diff_density_rms 0.058
_refine_ls_extinction_method none
_refine_ls_goodness_of_fit_ref 1.018
_refine_ls_hydrogen_treatment mixed
_refine_ls_matrix_type full
_refine_ls_number_parameters 222
_refine_ls_number_reflns 4951
_refine_ls_number_restraints 0
_refine_ls_restrained_S_all 1.018
_refine_ls_R_factor_all 0.0728
_refine_ls_R_factor_gt 0.0380
_refine_ls_shift/su_max 0.305
_refine_ls_shift/su_mean 0.026
_refine_ls_structure_factor_coef Fsqd
_refine_ls_weighting_details 'calc w=1/[\s^2^(Fo^2^)+(0.0416P)^2^+1.8792P] where P=(Fo^2^+2Fc^2^)/3'
_refine_ls_weighting_scheme calc
_refine_ls_wR_factor_gt 0.0825
_refine_ls_wR_factor_ref 0.0938
_reflns_number_gt 3284
_reflns_number_total 4951
_reflns_threshold_expression >2sigma(I)
_cod_data_source_file c5nj00571j2.cif
_cod_data_source_block matrix_0m
_cod_depositor_comments
;
The following automatic conversions were performed:

'_symmetry_cell_setting' value 'Monoclinic' changed to 'monoclinic'
according to
/usr/data/users/saulius/crontab/automatic-downloads/rss-feeds/RSC/lib/dictionaries/cif_core.dic
dictionary named 'cif_core.dic' version 2.4.2 from 2011-04-26.

Automatic conversion script
Id: cif_fix_values 3271 2015-04-21 07:52:19Z andrius 

 Adding full bibliography for 7054973--7054974.cif.
;
_cod_original_cell_volume 3342.52(13)
_cod_original_sg_symbol_H-M C2/c
_cod_database_code 7054974
_iucr_geom_hbonds_special_details
;
Cg1 and Cg4 are the centroids of rings N1/C8-C11 and C2-C7, 
respectively.
;

loop_
_symmetry_equiv_pos_as_xyz
'x, y, z'
'-x, y, -z+1/2'
'x+1/2, y+1/2, z'
'-x+1/2, y+1/2, -z+1/2'
'-x, -y, -z'
'x, -y, z-1/2'
'-x+1/2, -y+1/2, -z'
'x+1/2, -y+1/2, z-1/2'

loop_
_atom_site_label
_atom_site_type_symbol
_atom_site_fract_x
_atom_site_fract_y
_atom_site_fract_z
_atom_site_U_iso_or_equiv
_atom_site_adp_type
_atom_site_occupancy
_atom_site_symmetry_multiplicity
_atom_site_calc_flag
_atom_site_refinement_flags
Br1 Br 0.340365(9) 0.12233(5) 0.11075(3) 0.09078(15) Uani 1 1 d .
Zn1 Zn 0.0000 -0.03329(4) -0.7500 0.03798(10) Uani 1 2 d S
O1 O 0.04911(4) 0.08121(17) -0.73022(12) 0.0416(3) Uani 1 1 d .
N1 N 0.20719(6) 0.1340(2) -0.33594(18) 0.0538(5) Uani 1 1 d .
N2 N 0.17579(5) 0.0663(2) -0.33241(17) 0.0514(5) Uani 1 1 d .
N3 N 0.01331(5) -0.14829(19) -0.59609(13) 0.0341(4) Uani 1 1 d .
C3 C 0.29856(7) 0.1150(3) -0.0281(2) 0.0566(7) Uani 1 1 d .
C2 C 0.30495(7) 0.1749(4) -0.1290(3) 0.0658(7) Uani 1 1 d .
H2 H 0.3299 0.2126 -0.1303 0.079 Uiso 1 1 calc R
C1 C 0.27388(7) 0.1787(3) -0.2290(2) 0.0642(7) Uani 1 1 d .
H1 H 0.2779 0.2198 -0.2979 0.077 Uiso 1 1 calc R
C6 C 0.23717(7) 0.1222(3) -0.2274(2) 0.0499(6) Uani 1 1 d .
C7 C 0.14485(6) 0.0766(3) -0.43810(19) 0.0445(5) Uani 1 1 d .
C12 C 0.11185(6) -0.0116(3) -0.43872(18) 0.0429(5) Uani 1 1 d .
H12 H 0.1114 -0.0696 -0.3721 0.051 Uiso 1 1 calc R
C11 C 0.07855(6) -0.0183(2) -0.53597(16) 0.0357(4) Uani 1 1 d .
C10 C 0.07862(6) 0.0744(2) -0.63651(17) 0.0355(4) Uani 1 1 d .
C14 C -0.01442(5) -0.2547(2) -0.56550(17) 0.0351(4) Uani 1 1 d .
C19 C -0.01172(6) -0.3046(3) -0.45179(18) 0.0411(5) Uani 1 1 d .
H19 H 0.0090 -0.2689 -0.3904 0.049 Uiso 1 1 calc R
C18 C -0.03978(7) -0.4072(3) -0.4302(2) 0.0506(6) Uani 1 1 d .
H18 H -0.0377 -0.4403 -0.3539 0.061 Uiso 1 1 calc R
C17 C -0.07060(7) -0.4614(3) -0.5189(3) 0.0582(6) Uani 1 1 d .
H17 H -0.0893 -0.5307 -0.5030 0.070 Uiso 1 1 calc R
C16 C -0.07362(7) -0.4125(3) -0.6313(3) 0.0653(7) Uani 1 1 d .
H16 H -0.0945 -0.4485 -0.6920 0.078 Uiso 1 1 calc R
C15 C -0.04559(6) -0.3096(3) -0.6547(2) 0.0521(6) Uani 1 1 d .
H15 H -0.0478 -0.2772 -0.7312 0.063 Uiso 1 1 calc R
C13 C 0.04713(6) -0.1198(2) -0.52184(17) 0.0364(4) Uani 1 1 d .
H13 H 0.0516 -0.1720 -0.4502 0.044 Uiso 1 1 calc R
C9 C 0.11296(6) 0.1664(3) -0.63233(19) 0.0435(5) Uani 1 1 d .
H10 H 0.1137 0.2287 -0.6968 0.052 Uiso 1 1 calc R
C8 C 0.14513(6) 0.1672(3) -0.5370(2) 0.0465(5) Uani 1 1 d .
H11 H 0.1673 0.2281 -0.5381 0.056 Uiso 1 1 calc R
C4 C 0.26213(7) 0.0581(4) -0.0242(2) 0.0624(7) Uani 1 1 d .
H4 H 0.2583 0.0184 0.0453 0.075 Uiso 1 1 calc R
C5 C 0.23118(7) 0.0607(3) -0.1249(2) 0.0581(6) Uani 1 1 d .
H5 H 0.2064 0.0212 -0.1237 0.070 Uiso 1 1 calc R

loop_
_atom_site_aniso_label
_atom_site_aniso_U_11
_atom_site_aniso_U_22
_atom_site_aniso_U_33
_atom_site_aniso_U_23
_atom_site_aniso_U_13
_atom_site_aniso_U_12
Br1 0.05010(17) 0.1258(3) 0.0741(2) -0.02658(18) -0.02299(14) 0.02245(16)
Zn1 0.03584(18) 0.0454(2) 0.02635(16) 0.000 -0.00298(12) 0.000
O1 0.0410(8) 0.0494(8) 0.0287(7) 0.0027(6) -0.0008(6) -0.0051(6)
N1 0.0385(10) 0.0631(13) 0.0534(12) -0.0027(9) 0.0008(9) -0.0059(9)
N2 0.0334(10) 0.0614(12) 0.0530(11) -0.0024(9) 0.0000(8) -0.0025(9)
N3 0.0310(8) 0.0394(9) 0.0281(8) -0.0004(6) 0.0012(6) 0.0041(7)
C3 0.0353(12) 0.0643(16) 0.0579(15) -0.0138(12) -0.0098(10) 0.0076(10)
C2 0.0365(12) 0.0762(18) 0.0749(19) -0.0076(15) -0.0023(12) -0.0107(12)
C1 0.0479(14) 0.0734(17) 0.0641(16) 0.0012(14) 0.0021(12) -0.0135(13)
C6 0.0383(11) 0.0527(14) 0.0503(13) -0.0057(10) -0.0034(10) -0.0012(9)
C7 0.0309(10) 0.0539(13) 0.0428(11) -0.0045(10) -0.0003(9) 0.0020(9)
C12 0.0325(10) 0.0560(13) 0.0349(10) 0.0046(9) -0.0002(8) 0.0025(9)
C11 0.0292(9) 0.0442(11) 0.0304(9) -0.0008(8) 0.0021(7) 0.0036(8)
C10 0.0335(10) 0.0407(10) 0.0300(9) -0.0062(8) 0.0044(8) 0.0022(8)
C14 0.0286(9) 0.0368(10) 0.0379(10) 0.0009(8) 0.0053(8) 0.0057(8)
C19 0.0422(11) 0.0413(11) 0.0395(11) -0.0040(9) 0.0103(9) 0.0033(9)
C18 0.0561(14) 0.0470(12) 0.0557(14) 0.0016(11) 0.0270(12) 0.0022(11)
C17 0.0419(13) 0.0516(13) 0.0853(19) 0.0077(14) 0.0241(13) -0.0019(11)
C16 0.0360(12) 0.0721(16) 0.0759(18) 0.0100(14) -0.0061(12) -0.0107(11)
C15 0.0394(12) 0.0628(15) 0.0456(12) 0.0090(11) -0.0038(9) -0.0058(10)
C13 0.0307(10) 0.0475(12) 0.0278(9) 0.0038(8) 0.0020(8) 0.0053(8)
C9 0.0416(11) 0.0483(12) 0.0405(11) 0.0012(9) 0.0105(9) -0.0044(9)
C8 0.0352(11) 0.0527(13) 0.0494(12) -0.0076(10) 0.0071(9) -0.0064(9)
C4 0.0460(14) 0.0825(19) 0.0521(14) -0.0001(13) 0.0016(11) 0.0049(13)
C5 0.0357(12) 0.0709(17) 0.0624(15) -0.0074(13) 0.0038(11) -0.0031(11)

loop_
_atom_type_symbol
_atom_type_description
_atom_type_scat_dispersion_real
_atom_type_scat_dispersion_imag
_atom_type_scat_source
C C 0.0033 0.0016 'International Tables Vol C Tables 4.2.6.8 and 6.1.1.4'
H H 0.0000 0.0000 'International Tables Vol C Tables 4.2.6.8 and 6.1.1.4'
N N 0.0061 0.0033 'International Tables Vol C Tables 4.2.6.8 and 6.1.1.4'
O O 0.0106 0.0060 'International Tables Vol C Tables 4.2.6.8 and 6.1.1.4'
Zn Zn 0.2839 1.4301 'International Tables Vol C Tables 4.2.6.8 and 6.1.1.4'
Br Br -0.2901 2.4595 'International Tables Vol C Tables 4.2.6.8 and 6.1.1.4'

loop_
_geom_angle_atom_site_label_1
_geom_angle_atom_site_label_2
_geom_angle_atom_site_label_3
_geom_angle
_geom_angle_site_symmetry_1
_geom_angle_site_symmetry_3
O1 Zn1 O1 120.42(9) . 2_553
O1 Zn1 N3 109.55(6) . 2_553
O1 Zn1 N3 98.16(6) 2_553 2_553
O1 Zn1 N3 98.16(6) . .
O1 Zn1 N3 109.55(6) 2_553 .
N3 Zn1 N3 122.69(9) 2_553 .
C10 O1 Zn1 124.25(13) . .
N2 N1 C6 112.5(2) . .
N1 N2 C7 114.5(2) . .
C13 N3 C14 120.01(16) . .
C13 N3 Zn1 118.73(14) . .
C14 N3 Zn1 121.20(12) . .
C2 C3 C4 121.6(2) . .
C2 C3 Br1 118.76(19) . .
C4 C3 Br1 119.5(2) . .
C3 C2 C1 119.0(2) . .
C3 C2 H2 120.5 . .
C1 C2 H2 120.5 . .
C6 C1 C2 120.6(3) . .
C6 C1 H1 119.7 . .
C2 C1 H1 119.7 . .
C1 C6 C5 119.8(2) . .
C1 C6 N1 115.5(2) . .
C5 C6 N1 124.6(2) . .
C12 C7 C8 118.69(19) . .
C12 C7 N2 114.6(2) . .
C8 C7 N2 126.7(2) . .
C7 C12 C11 122.7(2) . .
C7 C12 H12 118.6 . .
C11 C12 H12 118.6 . .
C12 C11 C10 118.70(19) . .
C12 C11 C13 115.01(18) . .
C10 C11 C13 126.29(17) . .
O1 C10 C9 118.69(18) . .
O1 C10 C11 124.17(18) . .
C9 C10 C11 117.13(18) . .
C15 C14 C19 118.66(19) . .
C15 C14 N3 117.63(18) . .
C19 C14 N3 123.71(17) . .
C18 C19 C14 119.9(2) . .
C18 C19 H19 120.1 . .
C14 C19 H19 120.1 . .
C17 C18 C19 121.2(2) . .
C17 C18 H18 119.4 . .
C19 C18 H18 119.4 . .
C18 C17 C16 119.4(2) . .
C18 C17 H17 120.3 . .
C16 C17 H17 120.3 . .
C17 C16 C15 120.1(2) . .
C17 C16 H16 119.9 . .
C15 C16 H16 119.9 . .
C14 C15 C16 120.7(2) . .
C14 C15 H15 119.6 . .
C16 C15 H15 119.7 . .
N3 C13 C11 128.32(18) . .
N3 C13 H13 115.8 . .
C11 C13 H13 115.8 . .
C8 C9 C10 122.5(2) . .
C8 C9 H10 118.8 . .
C10 C9 H10 118.8 . .
C9 C8 C7 120.2(2) . .
C9 C8 H11 119.9 . .
C7 C8 H11 119.9 . .
C3 C4 C5 119.2(3) . .
C3 C4 H4 120.4 . .
C5 C4 H4 120.4 . .
C4 C5 C6 119.8(2) . .
C4 C5 H5 120.1 . .
C6 C5 H5 120.1 . .

loop_
_geom_bond_atom_site_label_1
_geom_bond_atom_site_label_2
_geom_bond_distance
_geom_bond_site_symmetry_2
Br1 C3 1.892(2) .
Zn1 O1 1.9265(14) .
Zn1 O1 1.9265(14) 2_553
Zn1 N3 2.0045(16) 2_553
Zn1 N3 2.0045(16) .
O1 C10 1.303(2) .
N1 N2 1.246(3) .
N1 C6 1.432(3) .
N2 C7 1.426(3) .
N3 C13 1.297(2) .
N3 C14 1.432(3) .
C3 C2 1.368(4) .
C3 C4 1.373(4) .
C2 C1 1.380(4) .
C2 H2 0.9300 .
C1 C6 1.373(3) .
C1 H1 0.9300 .
C6 C5 1.386(4) .
C7 C12 1.369(3) .
C7 C8 1.397(3) .
C12 C11 1.407(3) .
C12 H12 0.9300 .
C11 C10 1.422(3) .
C11 C13 1.433(3) .
C10 C9 1.417(3) .
C14 C15 1.382(3) .
C14 C19 1.390(3) .
C19 C18 1.378(3) .
C19 H19 0.9300 .
C18 C17 1.369(4) .
C18 H18 0.9300 .
C17 C16 1.370(4) .
C17 H17 0.9300 .
C16 C15 1.387(3) .
C16 H16 0.9300 .
C15 H15 0.9300 .
C13 H13 0.9300 .
C9 C8 1.368(3) .
C9 H10 0.9300 .
C8 H11 0.9300 .
C4 C5 1.384(3) .
C4 H4 0.9300 .
C5 H5 0.9300 .

loop_
_geom_hbond_atom_site_label_D
_geom_hbond_atom_site_label_H
_geom_hbond_atom_site_label_A
_geom_hbond_distance_DH
_geom_hbond_distance_HA
_geom_hbond_distance_DA
_geom_hbond_angle_DHA
_geom_hbond_site_symmetry_A
C4 H4 O2 0.93 2.33 2.860(2) 116 1_555
O1 H2 O2 0.82 2.14 2.7194(15) 128 1_655C13
C13 H13 Cg1 0.93 2.94 3.6903(18) 139 2_545
C16 H16A Cg4 0.99(2) 2.86(2) 3.692(2) 143.4(15) 2_555

loop_
_geom_torsion_atom_site_label_1
_geom_torsion_atom_site_label_2
_geom_torsion_atom_site_label_3
_geom_torsion_atom_site_label_4
_geom_torsion
_geom_torsion_site_symmetry_1
O1 Zn1 O1 C10 116.80(16) 2_553
N3 Zn1 O1 C10 -130.67(15) 2_553
N3 Zn1 O1 C10 -1.63(16) .
C6 N1 N2 C7 179.20(19) .
O1 Zn1 N3 C13 2.96(15) .
O1 Zn1 N3 C13 -123.46(14) 2_553
N3 Zn1 N3 C13 122.54(15) 2_553
O1 Zn1 N3 C14 -179.80(14) .
O1 Zn1 N3 C14 53.78(15) 2_553
N3 Zn1 N3 C14 -60.22(13) 2_553
C4 C3 C2 C1 0.3(4) .
Br1 C3 C2 C1 -176.2(2) .
C3 C2 C1 C6 -0.4(4) .
C2 C1 C6 C5 -0.1(4) .
C2 C1 C6 N1 179.3(3) .
N2 N1 C6 C1 173.1(2) .
N2 N1 C6 C5 -7.5(3) .
N1 N2 C7 C12 173.4(2) .
N1 N2 C7 C8 -7.3(3) .
C8 C7 C12 C11 1.7(3) .
N2 C7 C12 C11 -179.0(2) .
C7 C12 C11 C10 -2.1(3) .
C7 C12 C11 C13 178.6(2) .
Zn1 O1 C10 C9 -179.08(14) .
Zn1 O1 C10 C11 -0.1(3) .
C12 C11 C10 O1 -178.01(19) .
C13 C11 C10 O1 1.3(3) .
C12 C11 C10 C9 0.9(3) .
C13 C11 C10 C9 -179.7(2) .
C13 N3 C14 C15 -165.53(19) .
Zn1 N3 C14 C15 17.3(2) .
C13 N3 C14 C19 14.7(3) .
Zn1 N3 C14 C19 -162.49(15) .
C15 C14 C19 C18 0.2(3) .
N3 C14 C19 C18 179.93(19) .
C14 C19 C18 C17 -0.1(3) .
C19 C18 C17 C16 -0.1(4) .
C18 C17 C16 C15 0.2(4) .
C19 C14 C15 C16 0.0(4) .
N3 C14 C15 C16 -179.8(2) .
C17 C16 C15 C14 -0.2(4) .
C14 N3 C13 C11 179.88(19) .
Zn1 N3 C13 C11 -2.8(3) .
C12 C11 C13 N3 179.9(2) .
C10 C11 C13 N3 0.5(3) .
O1 C10 C9 C8 179.5(2) .
C11 C10 C9 C8 0.5(3) .
C10 C9 C8 C7 -0.9(3) .
C12 C7 C8 C9 -0.2(3) .
N2 C7 C8 C9 -179.5(2) .
C2 C3 C4 C5 0.4(4) .
Br1 C3 C4 C5 176.8(2) .
C3 C4 C5 C6 -0.9(4) .
C1 C6 C5 C4 0.8(4) .
N1 C6 C5 C4 -178.6(2) .
